data_3000171
loop_
_publ_author_name
'Weidenthaler, Claudia'
'Felderhoff, Michael'
'Bernert, Thomas'
'Sorby, Magnus H.'
'Hauback, Bjorn C.'
'Krech, Daniel'

_journal_name_full 'To be published in Crystals'
_chemical_formula_sum 'Al H4 Rb'
_chemical_name_mineral ?RbAlD4?
_chemical_name_systematic RbAlD4
_symmetry_space_group_name_Hall '-P 2ac 2n'
_symmetry_space_group_name_H-M 'P n m a'
_cell_angle_alpha 90.0
_cell_angle_beta 90.0
_cell_angle_gamma 90.0
_cell_length_a 9.2862(6)
_cell_length_b 5.93923(35)
_cell_length_c 7.5784(6)
_cell_volume 417.97(5)
_diffrn_radiation_wavelength 1.5539
_cod_database_code 3000171
_cod_hold_until_date 2018-06-26

loop_
_atom_site_label
_atom_site_fract_x
_atom_site_fract_y
_atom_site_fract_z
? ? ? ?
